data_2203999
loop_
_publ_author_name
'Liu, Zhao-Di'
'Tan, Min-Yu'
'Zhu, Hai-Liang'

_publ_section_title
;
 Diaquabis(ethylenediamine-\k^2^<i>N</i>,<i>N</i>')copper(II)
 bis(4-fluorobenzoate)
;
_journal_issue 8
_journal_name_full 'Acta Crystallographica Section E'
_journal_page_first m1081
_journal_page_last m1083
_journal_paper_doi 10.1107/S1600536804016277
_journal_volume 60
_journal_year 2004
_chemical_formula_iupac '[Cu (C2 H8 N2) (H2 O)2] (C7 H4 F O2)2'
_chemical_formula_moiety 'C4 H20 Cu N4 O2 2+ , 2C7 H4 F O2 -'
_chemical_formula_sum 'C18 H28 Cu F2 N4 O6'
_chemical_formula_weight 497.98
_chemical_name_systematic
;
Diaquabis(ethylenediamine-\k^2^N,N')copper(II) bis(4-fluorobenzoate)
;
_space_group_IT_number 2
_symmetry_cell_setting triclinic
_symmetry_space_group_name_Hall '-P 1'
_symmetry_space_group_name_H-M 'P -1'
_atom_sites_solution_hydrogens geom
_atom_sites_solution_primary direct
_atom_sites_solution_secondary difmap
_audit_creation_method SHELXL97
_cell_angle_alpha 95.72(3)
_cell_angle_beta 96.37(3)
_cell_angle_gamma 115.15(3)
_cell_formula_units_Z 1
_cell_length_a 6.1310(10)
_cell_length_b 7.1440(10)
_cell_length_c 14.498(3)
_cell_measurement_reflns_used 2238
_cell_measurement_temperature 293(2)
_cell_measurement_theta_max 28
_cell_measurement_theta_min 6
_cell_volume 563.6(2)
_computing_cell_refinement SMART
_computing_data_collection 'SMART (Siemens, 1996)'
_computing_data_reduction 'SAINT (Siemens, 1996)'
_computing_molecular_graphics 'SHELXTL (Sheldrick, 1997b)'
_computing_publication_material SHELXTL
_computing_structure_refinement 'SHELXL97 (Sheldrick, 1997a)'
_computing_structure_solution 'SHELXS97 (Sheldrick, 1997a)'
_diffrn_ambient_temperature 293(2)
_diffrn_measured_fraction_theta_full 0.968
_diffrn_measured_fraction_theta_max 0.968
_diffrn_measurement_device_type 'Siemens SMART CCD area-detector'
_diffrn_measurement_method '\f and \w'
_diffrn_radiation_monochromator graphite
_diffrn_radiation_source 'fine-focus sealed tube'
_diffrn_radiation_type MoK\a
_diffrn_radiation_wavelength 0.71073
_diffrn_reflns_av_R_equivalents 0.0190
_diffrn_reflns_av_sigmaI/netI 0.0295
_diffrn_reflns_limit_h_max 7
_diffrn_reflns_limit_h_min -7
_diffrn_reflns_limit_k_max 8
_diffrn_reflns_limit_k_min -8
_diffrn_reflns_limit_l_max 18
_diffrn_reflns_limit_l_min -18
_diffrn_reflns_number 4314
_diffrn_reflns_theta_full 26.50
_diffrn_reflns_theta_max 26.50
_diffrn_reflns_theta_min 1.43
_diffrn_standards_decay_% 0
_diffrn_standards_number 0
_exptl_absorpt_coefficient_mu 1.026
_exptl_absorpt_correction_T_max 0.9044
_exptl_absorpt_correction_T_min 0.7484
_exptl_absorpt_correction_type multi-scan
_exptl_absorpt_process_details '(SADABS; Sheldrick, 1996)'
_exptl_crystal_colour violet
_exptl_crystal_density_diffrn 1.467
_exptl_crystal_density_meas ?
_exptl_crystal_density_method .
_exptl_crystal_description block
_exptl_crystal_F_000 259
_exptl_crystal_size_max 0.30
_exptl_crystal_size_mid 0.20
_exptl_crystal_size_min 0.10
_refine_diff_density_max 1.740
_refine_diff_density_min -0.371
_refine_ls_extinction_method none
_refine_ls_goodness_of_fit_ref 1.183
_refine_ls_hydrogen_treatment mixed
_refine_ls_matrix_type full
_refine_ls_number_parameters 148
_refine_ls_number_reflns 2238
_refine_ls_number_restraints 3
_refine_ls_restrained_S_all 1.182
_refine_ls_R_factor_all 0.0586
_refine_ls_R_factor_gt 0.0574
_refine_ls_shift/su_max 0.000
_refine_ls_shift/su_mean 0.000
_refine_ls_structure_factor_coef Fsqd
_refine_ls_weighting_details 'calc w = 1/[\s^2^(Fo^2^)+(0.067P)^2^+1.8621P] where P=(Fo^2^+2Fc^2^)/3'
_refine_ls_weighting_scheme calc
_refine_ls_wR_factor_gt 0.1799
_refine_ls_wR_factor_ref 0.1805
_reflns_number_gt 2167
_reflns_number_total 2238
_reflns_threshold_expression I>2\s(I)
_cod_data_source_file ci6399.cif
_cod_data_source_block I
_cod_depositor_comments
;
The following automatic conversions were performed:
'_symmetry_cell_setting' value 'Triclinic' changed to 'triclinic'
according to '/home/saulius/struct/CIF-dictionaries/cif_core.dic'
dictionary named 'cif_core.dic' version 2.4.1 from 2010-06-29.

Automatic conversion script
Id: cif_fix_enum 1527 2010-12-29 10:47:43Z saulius 

The following automatic conversions were performed:

'_symmetry_cell_setting' value 'Triclinic' changed to 'triclinic'
according to /home/saulius/struct/CIF-dictionaries/cif_core.dic
dictionary named 'cif_core.dic' version 2.4.1 from 2010-06-29.

Automatic conversion script
Id: cif_fix_values 1715 2011-07-08 13:25:40Z adriana 
;
_cod_database_code 2203999

loop_
_symmetry_equiv_pos_as_xyz
'x, y, z'
'-x, -y, -z'

loop_
_atom_site_label
_atom_site_fract_x
_atom_site_fract_y
_atom_site_fract_z
_atom_site_U_iso_or_equiv
_atom_site_adp_type
_atom_site_calc_flag
_atom_site_refinement_flags
_atom_site_occupancy
_atom_site_type_symbol
Cu1 0.0000 0.0000 0.0000 0.0313(3) Uani d S 1 Cu
C1 0.3277(10) 0.1528(9) 0.1766(4) 0.0480(13) Uani d . 1 C
H1A 0.4777 0.2513 0.2162 0.080 Uiso d R 1 H
H1C 0.3193 0.0148 0.1722 0.080 Uiso d R 1 H
C2 -0.0738(11) -0.0672(8) -0.2007(3) 0.0468(12) Uani d . 1 C
H2A -0.0324 -0.0246 -0.2596 0.080 Uiso d R 1 H
H2B -0.0607 -0.1952 -0.1956 0.080 Uiso d R 1 H
C3 0.3355(9) 0.6643(7) 0.3047(3) 0.0388(10) Uani d . 1 C
C4 0.5846(11) 0.7300(10) 0.3323(4) 0.0545(14) Uani d . 1 C
H4A 0.6867 0.7425 0.2854 0.080 Uiso d R 1 H
C5 0.6884(13) 0.7780(12) 0.4266(4) 0.0668(18) Uani d . 1 C
H5A 0.8609 0.8261 0.4460 0.080 Uiso d R 1 H
C6 0.5382(13) 0.7564(11) 0.4922(4) 0.0615(16) Uani d . 1 C
C7 0.2912(14) 0.6899(12) 0.4680(4) 0.0672(18) Uani d . 1 C
H7A 0.1900 0.6746 0.5154 0.080 Uiso d R 1 H
C8 0.1910(11) 0.6424(10) 0.3736(4) 0.0529(13) Uani d . 1 C
H8A 0.0181 0.5942 0.3553 0.080 Uiso d R 1 H
C9 0.2234(9) 0.6164(7) 0.2015(3) 0.0377(10) Uani d . 1 C
N1 0.3167(7) 0.2095(6) 0.0813(3) 0.0385(9) Uani d . 1 N
H1B 0.3257 0.3392 0.0848 0.080 Uiso d R 1 H
H1D 0.4440 0.2088 0.0561 0.080 Uiso d R 1 H
N2 0.0956(7) 0.0987(6) -0.1218(3) 0.0377(9) Uani d . 1 N
H2C 0.2506 0.1209 -0.1240 0.080 Uiso d R 1 H
H2D 0.0850 0.2195 -0.1260 0.080 Uiso d R 1 H
O1 0.3668(7) 0.6489(6) 0.1424(2) 0.0478(9) Uani d . 1 O
O2 -0.0034(7) 0.5495(6) 0.1822(3) 0.0480(9) Uani d . 1 O
O1W -0.2058(7) 0.2464(5) 0.0217(3) 0.0440(8) Uani d D 1 O
F1 0.6380(10) 0.8041(8) 0.5845(3) 0.0981(16) Uani d . 1 F
H1WA -0.246(11) 0.273(8) -0.0307(17) 0.050 Uiso d D 1 H
H1WB -0.164(11) 0.350(6) 0.064(2) 0.050 Uiso d D 1 H

loop_
_atom_site_aniso_label
_atom_site_aniso_U_11
_atom_site_aniso_U_22
_atom_site_aniso_U_33
_atom_site_aniso_U_12
_atom_site_aniso_U_13
_atom_site_aniso_U_23
Cu1 0.0283(4) 0.0323(4) 0.0284(4) 0.0086(3) 0.0053(3) 0.0055(3)
C1 0.045(3) 0.046(3) 0.040(3) 0.012(2) -0.009(2) 0.005(2)
C2 0.060(3) 0.043(3) 0.029(2) 0.015(2) 0.006(2) 0.007(2)
C3 0.041(3) 0.037(2) 0.035(2) 0.016(2) -0.0009(19) 0.0037(19)
C4 0.046(3) 0.065(4) 0.043(3) 0.018(3) 0.000(2) 0.005(3)
C5 0.059(4) 0.080(5) 0.046(3) 0.022(3) -0.010(3) 0.003(3)
C6 0.074(4) 0.065(4) 0.034(3) 0.026(3) -0.010(3) -0.002(3)
C7 0.080(5) 0.081(5) 0.034(3) 0.031(4) 0.010(3) 0.006(3)
C8 0.049(3) 0.066(4) 0.039(3) 0.023(3) 0.004(2) 0.005(2)
C9 0.047(3) 0.031(2) 0.037(2) 0.019(2) 0.004(2) 0.0062(18)
N1 0.036(2) 0.036(2) 0.041(2) 0.0140(17) 0.0064(16) 0.0028(17)
N2 0.038(2) 0.040(2) 0.035(2) 0.0161(17) 0.0075(16) 0.0072(16)
O1 0.051(2) 0.054(2) 0.0360(18) 0.0218(18) 0.0045(15) 0.0068(16)
O2 0.042(2) 0.051(2) 0.044(2) 0.0180(17) -0.0051(15) 0.0040(16)
O1W 0.046(2) 0.0400(18) 0.044(2) 0.0185(16) 0.0045(16) 0.0037(15)
F1 0.118(4) 0.117(4) 0.0354(19) 0.040(3) -0.019(2) -0.001(2)

loop_
_atom_type_symbol
_atom_type_description
_atom_type_scat_dispersion_real
_atom_type_scat_dispersion_imag
_atom_type_scat_source
C C 0.0033 0.0016 'International Tables Vol C Tables 4.2.6.8 and 6.1.1.4'
H H 0.0000 0.0000 'International Tables Vol C Tables 4.2.6.8 and 6.1.1.4'
N N 0.0061 0.0033 'International Tables Vol C Tables 4.2.6.8 and 6.1.1.4'
O O 0.0106 0.0060 'International Tables Vol C Tables 4.2.6.8 and 6.1.1.4'
F F 0.0171 0.0103 'International Tables Vol C Tables 4.2.6.8 and 6.1.1.4'
Cu Cu 0.3201 1.2651 'International Tables Vol C Tables 4.2.6.8 and 6.1.1.4'

loop_
_geom_angle_atom_site_label_1
_geom_angle_atom_site_label_2
_geom_angle_atom_site_label_3
_geom_angle_site_symmetry_1
_geom_angle_site_symmetry_3
_geom_angle
_geom_angle_publ_flag
N1 Cu1 N1 2 . 180.0(3) y
N1 Cu1 N2 2 . 84.95(17) y
N1 Cu1 N2 . . 95.05(17) y
N1 Cu1 N2 2 2 95.05(17) ?
N1 Cu1 N2 . 2 84.95(17) ?
N2 Cu1 N2 . 2 180.0(4) y
N1 Cu1 O1W 2 . 87.24(14) y
N1 Cu1 O1W . . 92.76(14) y
N2 Cu1 O1W . . 91.01(15) y
N2 Cu1 O1W 2 . 88.99(15) y
N1 C1 C2 . 2 108.5(4) ?
N1 C1 H1A . . 110.1 ?
C2 C1 H1A 2 . 127.6 ?
N1 C1 H1C . . 109.2 ?
C2 C1 H1C 2 . 89.4 ?
H1A C1 H1C . . 109.5 ?
N2 C2 C1 . 2 108.3(4) ?
N2 C2 H2A . . 109.8 ?
C1 C2 H2A 2 . 125.0 ?
N2 C2 H2B . . 109.5 ?
C1 C2 H2B 2 . 93.1 ?
H2A C2 H2B . . 109.5 ?
C8 C3 C4 . . 118.5(5) ?
C8 C3 C9 . . 120.5(5) ?
C4 C3 C9 . . 121.0(5) ?
C5 C4 C3 . . 121.1(6) ?
C5 C4 H4A . . 119.4 ?
C3 C4 H4A . . 119.5 ?
C6 C5 C4 . . 118.2(6) ?
C6 C5 H5A . . 120.4 ?
C4 C5 H5A . . 121.4 ?
F1 C6 C7 . . 118.7(6) ?
F1 C6 C5 . . 118.7(6) ?
C7 C6 C5 . . 122.6(6) ?
C6 C7 C8 . . 118.3(6) ?
C6 C7 H7A . . 120.8 ?
C8 C7 H7A . . 120.8 ?
C7 C8 C3 . . 121.2(6) ?
C7 C8 H8A . . 119.5 ?
C3 C8 H8A . . 119.3 ?
O2 C9 O1 . . 125.5(5) ?
O2 C9 C3 . . 117.1(4) ?
O1 C9 C3 . . 117.4(4) ?
C1 N1 Cu1 . . 109.2(3) ?
C1 N1 H1B . . 109.9 ?
Cu1 N1 H1B . . 109.9 ?
C1 N1 H1D . . 109.6 ?
Cu1 N1 H1D . . 109.8 ?
H1B N1 H1D . . 108.4 ?
C2 N2 Cu1 . . 107.9(3) ?
C2 N2 H2C . . 110.0 ?
Cu1 N2 H2C . . 110.0 ?
C2 N2 H2D . . 110.2 ?
Cu1 N2 H2D . . 110.3 ?
H2C N2 H2D . . 108.5 ?
Cu1 O1W H1WA . . 109(4) ?
Cu1 O1W H1WB . . 128(4) ?
H1WA O1W H1WB . . 111(3) ?

loop_
_geom_bond_atom_site_label_1
_geom_bond_atom_site_label_2
_geom_bond_site_symmetry_2
_geom_bond_distance
_geom_bond_publ_flag
Cu1 N1 2 2.018(4) ?
Cu1 N1 . 2.018(4) y
Cu1 N2 . 2.021(4) y
Cu1 N2 2 2.021(4) ?
Cu1 O1W . 2.579(4) y
C1 N1 . 1.481(7) ?
C1 C2 2 1.508(8) ?
C1 H1A . 0.96 ?
C1 H1C . 0.96 ?
C2 N2 . 1.487(6) ?
C2 C1 2 1.508(8) ?
C2 H2A . 0.96 ?
C2 H2B . 0.96 ?
C3 C8 . 1.385(8) ?
C3 C4 . 1.390(8) ?
C3 C9 . 1.515(7) ?
C4 C5 . 1.385(8) ?
C4 H4A . 0.96 ?
C5 C6 . 1.371(10) ?
C5 H5A . 0.96 ?
C6 F1 . 1.354(6) ?
C6 C7 . 1.371(10) ?
C7 C8 . 1.382(8) ?
C7 H7A . 0.96 ?
C8 H8A . 0.96 ?
C9 O2 . 1.250(6) ?
C9 O1 . 1.263(6) ?
N1 H1B . 0.90 ?
N1 H1D . 0.90 ?
N2 H2C . 0.90 ?
N2 H2D . 0.90 ?
O1W H1WA . 0.837(10) ?
O1W H1WB . 0.836(10) ?

loop_
_geom_hbond_atom_site_label_D
_geom_hbond_atom_site_label_H
_geom_hbond_atom_site_label_A
_geom_hbond_site_symmetry_A
_geom_hbond_distance_DH
_geom_hbond_distance_HA
_geom_hbond_distance_DA
_geom_hbond_angle_DHA
N1 H1B O1 . 0.90 2.18 3.049(6) 161
N1 H1D O1W 1_655 0.90 2.17 3.057(6) 169
N2 H2C O1 2_665 0.90 2.29 3.079(6) 147
N2 H2D O2 2_565 0.90 2.13 2.990(6) 161
O1W H1WA O1 2_565 0.837(10) 1.936(15) 2.766(5) 171(6)
O1W H1WB O2 . 0.836(10) 1.973(19) 2.778(5) 161(5)

loop_
_geom_torsion_atom_site_label_1
_geom_torsion_atom_site_label_2
_geom_torsion_atom_site_label_3
_geom_torsion_atom_site_label_4
_geom_torsion_site_symmetry_1
_geom_torsion
C8 C3 C4 C5 . -1.6(9)
C9 C3 C4 C5 . 178.7(6)
C3 C4 C5 C6 . 0.8(11)
C4 C5 C6 F1 . -179.6(6)
C4 C5 C6 C7 . -0.1(11)
F1 C6 C7 C8 . 179.7(6)
C5 C6 C7 C8 . 0.3(11)
C6 C7 C8 C3 . -1.1(11)
C4 C3 C8 C7 . 1.7(9)
C9 C3 C8 C7 . -178.5(6)
C8 C3 C9 O2 . -2.7(7)
C4 C3 C9 O2 . 177.0(5)
C8 C3 C9 O1 . 176.7(5)
C4 C3 C9 O1 . -3.6(7)
C2 C1 N1 Cu1 2 -36.2(5)
N2 Cu1 N1 C1 . -169.0(3)
N2 Cu1 N1 C1 2 11.0(3)
O1W Cu1 N1 C1 . 99.8(3)
C1 C2 N2 Cu1 2 40.5(5)
N1 Cu1 N2 C2 2 -16.5(3)
N1 Cu1 N2 C2 . 163.5(3)
O1W Cu1 N2 C2 . -103.6(3)
